data_7054036
loop_
_publ_author_name
'Cassani, Maria Cristina'
'Brucka, Marta Anna'
'Femoni, Cristina'
'Mancinelli, Michele'
'Mazzanti, Andrea'
'Mazzoni, Rita'
'Solinas, Gavino'

_publ_section_title
;
 N-Heterocyclic carbene rhodium(i) complexes containing an axis of
 chirality: dynamics and catalysis
;
_journal_issue 4
_journal_name_full 'New Journal of Chemistry'
_journal_page_first 1768
_journal_paper_doi 10.1039/c3nj01620j
_journal_volume 38
_journal_year 2014
_chemical_formula_sum 'C18 H20 Cl N2 Rh'
_chemical_formula_weight 402.72
_chemical_name_systematic
; 
 ? 
;
_space_group_IT_number 14
_symmetry_cell_setting monoclinic
_symmetry_space_group_name_Hall '-P 2ybc'
_symmetry_space_group_name_H-M 'P 1 21/c 1'
_atom_sites_solution_hydrogens geom
_atom_sites_solution_primary direct
_atom_sites_solution_secondary difmap
_audit_creation_method SHELXL-97
_cell_angle_alpha 90.00
_cell_angle_beta 90.5320(10)
_cell_angle_gamma 90.00
_cell_formula_units_Z 4
_cell_length_a 10.5190(6)
_cell_length_b 10.7555(6)
_cell_length_c 14.8470(9)
_cell_measurement_reflns_used 4074
_cell_measurement_temperature 296(2)
_cell_measurement_theta_max 23.358
_cell_measurement_theta_min 2.708
_cell_volume 1679.67(17)
_computing_structure_refinement 'SHELXL-97 (Sheldrick, 2008)'
_computing_structure_solution 'SHELXS-97 (Sheldrick, 2008)'
_diffrn_ambient_temperature 296(2)
_diffrn_measured_fraction_theta_full 1.000
_diffrn_measured_fraction_theta_max 1.000
_diffrn_measurement_device_type 'CCD AREA DETECTOR'
_diffrn_measurement_method 'OMEGA SCANS'
_diffrn_radiation_monochromator graphite
_diffrn_radiation_source 'fine-focus sealed tube'
_diffrn_radiation_type MoK\a
_diffrn_radiation_wavelength 0.71073
_diffrn_reflns_av_R_equivalents 0.0362
_diffrn_reflns_av_sigmaI/netI 0.0264
_diffrn_reflns_limit_h_max 12
_diffrn_reflns_limit_h_min -12
_diffrn_reflns_limit_k_max 12
_diffrn_reflns_limit_k_min -12
_diffrn_reflns_limit_l_max 17
_diffrn_reflns_limit_l_min -17
_diffrn_reflns_number 15678
_diffrn_reflns_theta_full 24.99
_diffrn_reflns_theta_max 24.99
_diffrn_reflns_theta_min 1.94
_exptl_absorpt_coefficient_mu 1.173
_exptl_absorpt_correction_T_max 0.8917
_exptl_absorpt_correction_T_min 0.7992
_exptl_absorpt_correction_type 'EMPIRICAL SADABS'
_exptl_crystal_colour 'PALE YELLOW'
_exptl_crystal_density_diffrn 1.593
_exptl_crystal_density_method 'not measured'
_exptl_crystal_description PRISMATIC
_exptl_crystal_F_000 816
_exptl_crystal_size_max 0.20
_exptl_crystal_size_mid 0.15
_exptl_crystal_size_min 0.10
_refine_diff_density_max 0.800
_refine_diff_density_min -0.313
_refine_diff_density_rms 0.070
_refine_ls_extinction_method none
_refine_ls_goodness_of_fit_ref 1.051
_refine_ls_hydrogen_treatment constr
_refine_ls_matrix_type full
_refine_ls_number_parameters 200
_refine_ls_number_reflns 2959
_refine_ls_number_restraints 0
_refine_ls_restrained_S_all 1.051
_refine_ls_R_factor_all 0.0445
_refine_ls_R_factor_gt 0.0319
_refine_ls_shift/su_max 0.001
_refine_ls_shift/su_mean 0.000
_refine_ls_structure_factor_coef Fsqd
_refine_ls_weighting_details 'calc w=1/[\s^2^(Fo^2^)+(0.0430P)^2^+1.2363P] where P=(Fo^2^+2Fc^2^)/3'
_refine_ls_weighting_scheme calc
_refine_ls_wR_factor_gt 0.0803
_refine_ls_wR_factor_ref 0.0883
_reflns_number_gt 2392
_reflns_number_total 2959
_reflns_threshold_expression >2sigma(I)
_cod_data_source_file c3nj01620j2.cif
_cod_data_source_block p21c
_cod_depositor_comments
;
The following automatic conversions were performed:

'_symmetry_cell_setting' value 'MONOCLINIC' changed to 'monoclinic'
according to
/usr/data/users/saulius/crontab/automatic-downloads/current/RSC/lib/dictionaries/cif_core.dic
dictionary named 'cif_core.dic' version 2.4.2 from
2011-04-26.

'_refine_ls_hydrogen_treatment' value 'CONSTR' changed
to 'constr' according to
/usr/data/users/saulius/crontab/automatic-downloads/current/RSC/lib/dictionaries/cif_core.dic
dictionary named 'cif_core.dic' version 2.4.2 from 2011-04-26.

Automatic conversion script
Id: cif_fix_values 2281 2013-09-26 08:29:07Z andrius 
;
_cod_original_sg_symbol_H-M P2(1)/c
_cod_database_code 7054036

loop_
_symmetry_equiv_pos_as_xyz
'x, y, z'
'-x, y+1/2, -z+1/2'
'-x, -y, -z'
'x, -y-1/2, z-1/2'

loop_
_atom_site_label
_atom_site_type_symbol
_atom_site_fract_x
_atom_site_fract_y
_atom_site_fract_z
_atom_site_U_iso_or_equiv
_atom_site_adp_type
_atom_site_occupancy
_atom_site_symmetry_multiplicity
_atom_site_calc_flag
_atom_site_refinement_flags
Rh1 Rh 0.18162(3) 0.79711(3) 0.07890(2) 0.04603(13) Uani 1 1 d .
Cl2 Cl 0.07577(11) 0.69760(10) 0.20018(7) 0.0654(3) Uani 1 1 d .
C1 C 0.1958(3) 0.6333(3) 0.0133(2) 0.0400(8) Uani 1 1 d .
N2 N 0.2829(3) 0.5435(3) 0.03044(19) 0.0429(7) Uani 1 1 d .
C3 C 0.2657(4) 0.4427(4) -0.0267(3) 0.0520(10) Uani 1 1 d .
H3 H 0.3130 0.3697 -0.0271 0.062 Uiso 1 1 calc R
C4 C 0.1684(4) 0.4709(4) -0.0805(3) 0.0527(10) Uani 1 1 d .
H4 H 0.1352 0.4215 -0.1264 0.063 Uiso 1 1 calc R
N5 N 0.1258(3) 0.5868(3) -0.0558(2) 0.0454(7) Uani 1 1 d .
C6 C 0.0161(4) 0.6487(4) -0.0958(3) 0.0617(11) Uani 1 1 d .
H6A H -0.0090 0.7168 -0.0582 0.093 Uiso 1 1 calc R
H6B H -0.0529 0.5907 -0.1012 0.093 Uiso 1 1 calc R
H6C H 0.0377 0.6793 -0.1544 0.093 Uiso 1 1 calc R
C7 C 0.3826(4) 0.5535(4) 0.0995(3) 0.0536(10) Uani 1 1 d .
H7A H 0.3665 0.6263 0.1362 0.064 Uiso 1 1 calc R
H7B H 0.4638 0.5651 0.0703 0.064 Uiso 1 1 calc R
C8 C 0.3903(4) 0.4410(4) 0.1595(3) 0.0497(9) Uani 1 1 d .
C9 C 0.2896(4) 0.4117(5) 0.2157(3) 0.0645(12) Uani 1 1 d .
H9 H 0.2188 0.4635 0.2177 0.077 Uiso 1 1 calc R
C10 C 0.2942(5) 0.3057(5) 0.2687(3) 0.0747(14) Uani 1 1 d .
H10 H 0.2264 0.2859 0.3058 0.090 Uiso 1 1 calc R
C11 C 0.4004(5) 0.2292(5) 0.2663(3) 0.0764(15) Uani 1 1 d .
H11 H 0.4027 0.1570 0.3008 0.092 Uiso 1 1 calc R
C12 C 0.5011(5) 0.2590(5) 0.2138(3) 0.0679(12) Uani 1 1 d .
H12 H 0.5733 0.2091 0.2140 0.081 Uiso 1 1 calc R
C13 C 0.4960(4) 0.3647(4) 0.1596(3) 0.0566(10) Uani 1 1 d .
H13 H 0.5645 0.3841 0.1230 0.068 Uiso 1 1 calc R
C14 C 0.2493(4) 0.9621(4) 0.1518(3) 0.0596(11) Uani 1 1 d .
H14 H 0.2614 0.9646 0.2173 0.071 Uiso 1 1 calc R
C15 C 0.1369(4) 0.9937(4) 0.1092(3) 0.0643(12) Uani 1 1 d .
H15 H 0.0605 1.0203 0.1411 0.077 Uiso 1 1 calc R
C16 C 0.3315(4) 0.8863(4) 0.0149(3) 0.0568(11) Uani 1 1 d .
H16 H 0.4001 0.8413 -0.0152 0.068 Uiso 1 1 calc R
C17 C 0.3558(4) 0.9885(4) 0.0849(3) 0.0622(11) Uani 1 1 d .
H17 H 0.4423 0.9955 0.1094 0.075 Uiso 1 1 calc R
C18 C 0.1724(5) 1.0396(4) 0.0156(3) 0.0685(13) Uani 1 1 d .
H18 H 0.1085 1.0885 -0.0172 0.082 Uiso 1 1 calc R
C19 C 0.3013(4) 1.1032(4) 0.0354(3) 0.0721(13) Uani 1 1 d .
H19A H 0.3477 1.1240 -0.0187 0.086 Uiso 1 1 calc R
H19B H 0.2938 1.1755 0.0740 0.086 Uiso 1 1 calc R
C20 C 0.2170(4) 0.9184(4) -0.0286(3) 0.0588(11) Uani 1 1 d .
H20 H 0.1983 0.8972 -0.0915 0.071 Uiso 1 1 calc R

loop_
_atom_site_aniso_label
_atom_site_aniso_U_11
_atom_site_aniso_U_22
_atom_site_aniso_U_33
_atom_site_aniso_U_23
_atom_site_aniso_U_13
_atom_site_aniso_U_12
Rh1 0.0492(2) 0.03951(19) 0.0493(2) -0.00705(14) 0.00011(13) -0.00092(14)
Cl2 0.0798(8) 0.0665(7) 0.0504(6) -0.0179(5) 0.0224(5) -0.0202(6)
C1 0.046(2) 0.042(2) 0.0324(19) 0.0036(15) 0.0021(16) -0.0061(17)
N2 0.0479(18) 0.0392(17) 0.0414(17) -0.0011(13) -0.0012(14) -0.0051(14)
C3 0.062(3) 0.040(2) 0.055(2) -0.0080(18) 0.005(2) -0.0041(19)
C4 0.069(3) 0.049(2) 0.041(2) -0.0117(18) 0.005(2) -0.012(2)
N5 0.0502(18) 0.0485(19) 0.0375(17) 0.0032(14) -0.0015(14) -0.0076(15)
C6 0.063(3) 0.069(3) 0.053(3) 0.012(2) -0.012(2) -0.007(2)
C7 0.050(2) 0.048(2) 0.063(3) -0.003(2) -0.010(2) -0.0051(18)
C8 0.051(2) 0.050(2) 0.049(2) -0.0009(18) -0.0091(18) -0.0052(19)
C9 0.054(3) 0.078(3) 0.061(3) -0.001(2) -0.001(2) 0.002(2)
C10 0.069(3) 0.099(4) 0.056(3) 0.017(3) 0.000(2) -0.016(3)
C11 0.090(4) 0.074(3) 0.064(3) 0.028(3) -0.018(3) -0.012(3)
C12 0.069(3) 0.067(3) 0.067(3) 0.013(2) -0.013(2) 0.006(2)
C13 0.050(2) 0.061(3) 0.059(3) 0.005(2) -0.0047(19) -0.001(2)
C14 0.072(3) 0.040(2) 0.066(3) -0.016(2) -0.007(2) 0.000(2)
C15 0.062(3) 0.045(2) 0.085(3) -0.016(2) -0.004(2) 0.010(2)
C16 0.056(3) 0.046(2) 0.069(3) 0.004(2) 0.011(2) -0.0030(19)
C17 0.059(3) 0.050(2) 0.078(3) 0.002(2) -0.010(2) -0.005(2)
C18 0.073(3) 0.044(2) 0.089(4) 0.002(2) -0.021(3) 0.008(2)
C19 0.083(3) 0.044(2) 0.090(4) 0.002(2) -0.008(3) -0.003(2)
C20 0.073(3) 0.049(2) 0.055(3) 0.004(2) -0.003(2) -0.005(2)

loop_
_atom_type_symbol
_atom_type_description
_atom_type_scat_dispersion_real
_atom_type_scat_dispersion_imag
_atom_type_scat_source
C C 0.0033 0.0016 'International Tables Vol C Tables 4.2.6.8 and 6.1.1.4'
H H 0.0000 0.0000 'International Tables Vol C Tables 4.2.6.8 and 6.1.1.4'
N N 0.0061 0.0033 'International Tables Vol C Tables 4.2.6.8 and 6.1.1.4'
Cl Cl 0.1484 0.1585 'International Tables Vol C Tables 4.2.6.8 and 6.1.1.4'
Rh Rh -1.1178 0.9187 'International Tables Vol C Tables 4.2.6.8 and 6.1.1.4'

loop_
_geom_angle_atom_site_label_1
_geom_angle_atom_site_label_2
_geom_angle_atom_site_label_3
_geom_angle
C1 Rh1 C16 97.00(15)
C1 Rh1 C20 99.27(15)
C16 Rh1 C20 39.25(16)
C1 Rh1 C14 156.71(16)
C16 Rh1 C14 66.99(17)
C20 Rh1 C14 79.23(17)
C1 Rh1 C15 161.52(16)
C16 Rh1 C15 79.41(17)
C20 Rh1 C15 66.44(17)
C14 Rh1 C15 36.44(15)
C1 Rh1 Cl2 90.57(10)
C16 Rh1 Cl2 156.05(13)
C20 Rh1 Cl2 160.57(13)
C14 Rh1 Cl2 98.19(13)
C15 Rh1 Cl2 100.01(14)
N2 C1 N5 104.0(3)
N2 C1 Rh1 125.8(3)
N5 C1 Rh1 130.2(3)
C1 N2 C3 111.0(3)
C1 N2 C7 124.0(3)
C3 N2 C7 125.0(3)
C4 C3 N2 106.5(4)
C4 C3 H3 126.7
N2 C3 H3 126.7
C3 C4 N5 107.3(3)
C3 C4 H4 126.3
N5 C4 H4 126.3
C1 N5 C4 111.1(3)
C1 N5 C6 124.4(3)
C4 N5 C6 124.4(3)
N5 C6 H6A 109.5
N5 C6 H6B 109.5
H6A C6 H6B 109.5
N5 C6 H6C 109.5
H6A C6 H6C 109.5
H6B C6 H6C 109.5
N2 C7 C8 113.0(3)
N2 C7 H7A 109.0
C8 C7 H7A 109.0
N2 C7 H7B 109.0
C8 C7 H7B 109.0
H7A C7 H7B 107.8
C13 C8 C9 118.9(4)
C13 C8 C7 121.1(4)
C9 C8 C7 120.0(4)
C10 C9 C8 120.2(4)
C10 C9 H9 119.9
C8 C9 H9 119.9
C9 C10 C11 119.8(5)
C9 C10 H10 120.1
C11 C10 H10 120.1
C12 C11 C10 120.4(5)
C12 C11 H11 119.8
C10 C11 H11 119.8
C11 C12 C13 119.8(5)
C11 C12 H12 120.1
C13 C12 H12 120.1
C8 C13 C12 120.8(4)
C8 C13 H13 119.6
C12 C13 H13 119.6
C15 C14 C17 106.7(4)
C15 C14 Rh1 72.5(2)
C17 C14 Rh1 93.8(3)
C15 C14 H14 123.4
C17 C14 H14 123.4
Rh1 C14 H14 123.4
C14 C15 C18 106.3(4)
C14 C15 Rh1 71.0(2)
C18 C15 Rh1 94.0(3)
C14 C15 H15 123.7
C18 C15 H15 123.7
Rh1 C15 H15 123.7
C20 C16 C17 105.8(4)
C20 C16 Rh1 70.9(2)
C17 C16 Rh1 98.2(3)
C20 C16 H16 123.0
C17 C16 H16 123.0
Rh1 C16 H16 123.0
C14 C17 C16 100.9(3)
C14 C17 C19 100.7(4)
C16 C17 C19 101.0(3)
C14 C17 H17 117.1
C16 C17 H17 117.1
C19 C17 H17 117.1
C15 C18 C20 101.1(3)
C15 C18 C19 101.1(4)
C20 C18 C19 100.7(4)
C15 C18 H18 117.0
C20 C18 H18 117.0
C19 C18 H18 117.0
C17 C19 C18 93.3(3)
C17 C19 H19A 113.0
C18 C19 H19A 113.0
C17 C19 H19B 113.0
C18 C19 H19B 113.0
H19A C19 H19B 110.4
C16 C20 C18 106.1(4)
C16 C20 Rh1 69.8(2)
C18 C20 Rh1 98.4(3)
C16 C20 H20 123.0
C18 C20 H20 123.0
Rh1 C20 H20 123.0

loop_
_geom_bond_atom_site_label_1
_geom_bond_atom_site_label_2
_geom_bond_distance
Rh1 C1 2.019(4)
Rh1 C16 2.083(4)
Rh1 C20 2.098(4)
Rh1 C14 2.194(4)
Rh1 C15 2.213(4)
Rh1 Cl2 2.3800(11)
C1 N2 1.353(4)
C1 N5 1.354(4)
N2 C3 1.387(5)
N2 C7 1.463(4)
C3 C4 1.328(6)
C3 H3 0.9300
C4 N5 1.375(5)
C4 H4 0.9300
N5 C6 1.454(5)
C6 H6A 0.9600
C6 H6B 0.9600
C6 H6C 0.9600
C7 C8 1.505(5)
C7 H7A 0.9700
C7 H7B 0.9700
C8 C13 1.381(6)
C8 C9 1.391(6)
C9 C10 1.386(6)
C9 H9 0.9300
C10 C11 1.388(7)
C10 H10 0.9300
C11 C12 1.359(7)
C11 H11 0.9300
C12 C13 1.393(6)
C12 H12 0.9300
C13 H13 0.9300
C14 C15 1.378(6)
C14 C17 1.531(6)
C14 H14 0.9800
C15 C18 1.525(7)
C15 H15 0.9800
C16 C20 1.404(6)
C16 C17 1.533(6)
C16 H16 0.9800
C17 C19 1.543(6)
C17 H17 0.9800
C18 C20 1.535(6)
C18 C19 1.545(6)
C18 H18 0.9800
C19 H19A 0.9700
C19 H19B 0.9700
C20 H20 0.9800

loop_
_geom_torsion_atom_site_label_1
_geom_torsion_atom_site_label_2
_geom_torsion_atom_site_label_3
_geom_torsion_atom_site_label_4
_geom_torsion
C16 Rh1 C1 N2 77.8(3)
C20 Rh1 C1 N2 117.4(3)
C14 Rh1 C1 N2 33.1(6)
C15 Rh1 C1 N2 155.3(5)
Cl2 Rh1 C1 N2 -79.4(3)
C16 Rh1 C1 N5 -101.7(3)
C20 Rh1 C1 N5 -62.1(3)
C14 Rh1 C1 N5 -146.4(4)
C15 Rh1 C1 N5 -24.3(7)
Cl2 Rh1 C1 N5 101.0(3)
N5 C1 N2 C3 -0.7(4)
Rh1 C1 N2 C3 179.7(3)
N5 C1 N2 C7 178.5(3)
Rh1 C1 N2 C7 -1.1(5)
C1 N2 C3 C4 0.9(4)
C7 N2 C3 C4 -178.3(3)
N2 C3 C4 N5 -0.7(4)
N2 C1 N5 C4 0.2(4)
Rh1 C1 N5 C4 179.8(3)
N2 C1 N5 C6 177.4(3)
Rh1 C1 N5 C6 -3.0(5)
C3 C4 N5 C1 0.3(4)
C3 C4 N5 C6 -176.8(4)
C1 N2 C7 C8 130.9(4)
C3 N2 C7 C8 -50.0(5)
N2 C7 C8 C13 114.5(4)
N2 C7 C8 C9 -65.0(5)
C13 C8 C9 C10 -1.8(6)
C7 C8 C9 C10 177.6(4)
C8 C9 C10 C11 0.6(7)
C9 C10 C11 C12 1.5(8)
C10 C11 C12 C13 -2.3(8)
C9 C8 C13 C12 1.0(6)
C7 C8 C13 C12 -178.4(4)
C11 C12 C13 C8 1.1(7)
C1 Rh1 C14 C15 153.1(4)
C16 Rh1 C14 C15 103.8(3)
C20 Rh1 C14 C15 64.7(3)
Cl2 Rh1 C14 C15 -95.8(3)
C1 Rh1 C14 C17 46.9(5)
C16 Rh1 C14 C17 -2.4(2)
C20 Rh1 C14 C17 -41.6(3)
C15 Rh1 C14 C17 -106.3(4)
Cl2 Rh1 C14 C17 157.9(2)
C17 C14 C15 C18 0.1(4)
Rh1 C14 C15 C18 -88.6(3)
C17 C14 C15 Rh1 88.8(3)
C1 Rh1 C15 C14 -145.7(4)
C16 Rh1 C15 C14 -65.4(3)
C20 Rh1 C15 C14 -104.3(3)
Cl2 Rh1 C15 C14 90.3(3)
C1 Rh1 C15 C18 -39.8(6)
C16 Rh1 C15 C18 40.5(3)
C20 Rh1 C15 C18 1.6(3)
C14 Rh1 C15 C18 105.9(4)
Cl2 Rh1 C15 C18 -163.8(2)
C1 Rh1 C16 C20 96.1(3)
C14 Rh1 C16 C20 -101.5(3)
C15 Rh1 C16 C20 -65.6(3)
Cl2 Rh1 C16 C20 -156.4(3)
C1 Rh1 C16 C17 -160.0(3)
C20 Rh1 C16 C17 103.9(4)
C14 Rh1 C16 C17 2.5(2)
C15 Rh1 C16 C17 38.4(3)
Cl2 Rh1 C16 C17 -52.4(4)
C15 C14 C17 C16 -69.8(4)
Rh1 C14 C17 C16 3.1(3)
C15 C14 C17 C19 33.8(4)
Rh1 C14 C17 C19 106.7(3)
C20 C16 C17 C14 69.1(4)
Rh1 C16 C17 C14 -3.3(3)
C20 C16 C17 C19 -34.2(4)
Rh1 C16 C17 C19 -106.7(3)
C14 C15 C18 C20 69.3(4)
Rh1 C15 C18 C20 -2.0(3)
C14 C15 C18 C19 -34.1(4)
Rh1 C15 C18 C19 -105.4(3)
C14 C17 C19 C18 -51.1(4)
C16 C17 C19 C18 52.4(4)
C15 C18 C19 C17 51.4(4)
C20 C18 C19 C17 -52.3(4)
C17 C16 C20 C18 -0.2(4)
Rh1 C16 C20 C18 93.2(3)
C17 C16 C20 Rh1 -93.4(3)
C15 C18 C20 C16 -69.1(4)
C19 C18 C20 C16 34.5(4)
C15 C18 C20 Rh1 2.2(3)
C19 C18 C20 Rh1 105.8(3)
C1 Rh1 C20 C16 -89.7(3)
C14 Rh1 C20 C16 66.7(3)
C15 Rh1 C20 C16 102.5(3)
Cl2 Rh1 C20 C16 150.7(3)
C1 Rh1 C20 C18 166.1(3)
C16 Rh1 C20 C18 -104.1(4)
C14 Rh1 C20 C18 -37.5(3)
C15 Rh1 C20 C18 -1.6(3)
Cl2 Rh1 C20 C18 46.6(5)
